data_7037699
loop_
_publ_author_name
'Wang, Xiuli'
'Sun, Junjun'
'Lin, Hongyan'
'Chang, Zhihan'
'Tian, Aixiang'
'Liu, Guocheng'
'Wang, Xiang'

_publ_section_title
;
 Novel Anderson-type [TeMo6O24](6-)-based metal-organic complexes tuned by
 different species and their coordination modes: assembly, various
 architectures and properties.
;
_journal_issue 6
_journal_name_full 'Dalton transactions (Cambridge, England : 2003)'
_journal_page_first 2709
_journal_page_last 2719
_journal_paper_doi 10.1039/c5dt04074d
_journal_volume 45
_journal_year 2016
_chemical_formula_sum 'C32 H76 Mo6 N8 O48 Te Zn3'
_chemical_formula_weight 2240.35
_space_group_crystal_system triclinic
_space_group_IT_number 2
_space_group_name_Hall '-P 1'
_space_group_name_H-M_alt 'P -1'
_symmetry_space_group_name_Hall '-P 1'
_symmetry_space_group_name_H-M 'P -1'
_atom_sites_solution_hydrogens mixed
_atom_sites_solution_primary direct
_atom_sites_solution_secondary difmap
_audit_creation_method SHELXL-2014/7
_audit_update_record
;
2015-11-23 deposited with the CCDC.
2015-12-21 downloaded from the CCDC.
;
_cell_angle_alpha 115.760(6)
_cell_angle_beta 95.354(6)
_cell_angle_gamma 97.464(7)
_cell_formula_units_Z 1
_cell_length_a 9.854(3)
_cell_length_b 13.767(4)
_cell_length_c 13.925(4)
_cell_measurement_reflns_used 2245
_cell_measurement_temperature 296(2)
_cell_measurement_theta_max 27.7078
_cell_measurement_theta_min 2.4342
_cell_volume 1663.0(9)
_computing_cell_refinement 'Bruker XSCANS'
_computing_data_collection 'Bruker XSCANS'
_computing_data_reduction 'Bruker SHELXTL'
_computing_molecular_graphics 'Bruker SHELXTL'
_computing_publication_material 'Bruker SHELXTL'
_computing_structure_refinement 'SHELXL-2014/7 (Sheldrick, 2014)'
_computing_structure_solution 'Bruker SHELXTL'
_diffrn_ambient_temperature 296(2)
_diffrn_measured_fraction_theta_full 0.999
_diffrn_measured_fraction_theta_max 0.985
_diffrn_measurement_device_type 'Bruker P4'
_diffrn_measurement_method '\w scans'
_diffrn_radiation_type MoK\a
_diffrn_radiation_wavelength 0.71069
_diffrn_reflns_av_R_equivalents 0.0345
_diffrn_reflns_av_unetI/netI 0.0739
_diffrn_reflns_laue_measured_fraction_full 0.999
_diffrn_reflns_laue_measured_fraction_max 0.985
_diffrn_reflns_limit_h_max 8
_diffrn_reflns_limit_h_min -13
_diffrn_reflns_limit_k_max 17
_diffrn_reflns_limit_k_min -18
_diffrn_reflns_limit_l_max 18
_diffrn_reflns_limit_l_min -18
_diffrn_reflns_number 12313
_diffrn_reflns_point_group_measured_fraction_full 0.999
_diffrn_reflns_point_group_measured_fraction_max 0.985
_diffrn_reflns_theta_full 25.240
_diffrn_reflns_theta_max 28.327
_diffrn_reflns_theta_min 1.647
_diffrn_source 'sealed tube'
_exptl_absorpt_coefficient_mu 2.698
_exptl_absorpt_correction_T_max 0.667
_exptl_absorpt_correction_T_min 0.546
_exptl_absorpt_correction_type numerical
_exptl_absorpt_process_details 'ABSCOR by T.Higashi    8  March, 1995'
_exptl_crystal_colour WHITE
_exptl_crystal_density_diffrn 2.233
_exptl_crystal_density_method 'not measured'
_exptl_crystal_description BLOCK
_exptl_crystal_F_000 1098
_exptl_crystal_size_max 0.250
_exptl_crystal_size_mid 0.190
_exptl_crystal_size_min 0.150
_refine_diff_density_max 1.119
_refine_diff_density_min -0.844
_refine_diff_density_rms 0.162
_refine_ls_extinction_method none
_refine_ls_goodness_of_fit_ref 1.004
_refine_ls_hydrogen_treatment constr
_refine_ls_matrix_type full
_refine_ls_number_parameters 445
_refine_ls_number_reflns 8302
_refine_ls_number_restraints 0
_refine_ls_restrained_S_all 1.004
_refine_ls_R_factor_all 0.0846
_refine_ls_R_factor_gt 0.0428
_refine_ls_shift/su_max 0.000
_refine_ls_shift/su_mean 0.000
_refine_ls_structure_factor_coef Fsqd
_refine_ls_weighting_details 'w=1/[\s^2^(Fo^2^)+(0.0356P)^2^] where P=(Fo^2^+2Fc^2^)/3'
_refine_ls_weighting_scheme calc
_refine_ls_wR_factor_gt 0.0822
_refine_ls_wR_factor_ref 0.0954
_reflns_Friedel_coverage 0.000
_reflns_number_gt 5341
_reflns_number_total 8302
_reflns_threshold_expression 'I > 2\s(I)'
_cod_data_source_file c5dt04074d2.cif
_cod_data_source_block 1
_cod_depositor_comments 'Adding full bibliography for 7037699--7037702.cif.'
_cod_database_code 7037699
_shelx_shelxl_version_number 2014/7
_shelx_space_group_comment
;
The symmetry employed for this shelxl refinement is uniquely defined
by the following loop, which should always be used as a source of
symmetry information in preference to the above space-group names.
They are only intended as comments.
;
_shelx_estimated_absorpt_t_min 0.552
_shelx_estimated_absorpt_t_max 0.688

loop_
_space_group_symop_operation_xyz
'x, y, z'
'-x, -y, -z'

loop_
_atom_site_label
_atom_site_type_symbol
_atom_site_fract_x
_atom_site_fract_y
_atom_site_fract_z
_atom_site_U_iso_or_equiv
_atom_site_adp_type
_atom_site_occupancy
_atom_site_site_symmetry_order
_atom_site_calc_flag
_atom_site_refinement_flags_posn
_atom_site_refinement_flags_adp
_atom_site_refinement_flags_occupancy
Te1 Te 1.0000 0.5000 0.5000 0.01263(11) Uani 1 2 d S . P
Mo1 Mo 0.76373(4) 0.28448(3) 0.44119(4) 0.01551(11) Uani 1 1 d . . .
Zn1 Zn 0.36625(6) 0.25912(5) 0.41133(5) 0.02087(15) Uani 1 1 d . . .
O1 O 0.5883(3) 0.2819(3) 0.4342(3) 0.0221(8) Uani 1 1 d . . .
O1W O 0.1536(4) 0.2251(3) 0.3673(3) 0.0364(11) Uani 1 1 d . . .
H1WA H 0.0785 0.2452 0.3868 0.044 Uiso 1 1 d R U .
H1WB H 0.1379 0.1553 0.3352 0.044 Uiso 1 1 d R U .
N1 N 0.3590(4) 0.0975(4) 0.3996(4) 0.0222(10) Uani 1 1 d . . .
C1 C 0.2535(6) 0.0539(5) 0.4316(5) 0.0276(13) Uani 1 1 d . . .
H1A H 0.1866 0.0953 0.4596 0.033 Uiso 1 1 calc R U .
Mo2 Mo 1.00022(5) 0.37913(4) 0.65810(4) 0.02052(12) Uani 1 1 d . . .
Zn2 Zn 1.5000 -0.5000 0.0000 0.0273(2) Uani 1 2 d S . P
O2 O 0.8009(3) 0.4610(3) 0.4636(3) 0.0154(7) Uani 1 1 d . . .
O2W O 0.3801(4) 0.4205(3) 0.4347(3) 0.0254(9) Uani 1 1 d . . .
H2WA H 0.3219 0.4611 0.4613 0.031 Uiso 1 1 d R U .
H2WB H 0.4339 0.4659 0.4227 0.031 Uiso 1 1 d R U .
N2 N 1.5246(5) -0.3409(4) 0.0084(4) 0.0240(10) Uani 1 1 d . . .
C2 C 0.2406(6) -0.0503(5) 0.4243(5) 0.0337(15) Uani 1 1 d . . .
H2A H 0.1653 -0.0794 0.4455 0.040 Uiso 1 1 calc R U .
Mo3 Mo 1.23363(4) 0.60018(4) 0.72100(4) 0.01817(11) Uani 1 1 d . . .
O3 O 0.7894(4) 0.2756(3) 0.3031(3) 0.0202(8) Uani 1 1 d . . .
O3W O 0.3802(4) 0.2114(3) 0.2492(3) 0.0297(9) Uani 1 1 d . . .
H3WA H 0.4382 0.2538 0.2364 0.036 Uiso 1 1 d R U .
H3WB H 0.3692 0.1473 0.1969 0.036 Uiso 1 1 d R U .
N3 N 1.2153(5) -0.1471(4) 0.0969(4) 0.0404(14) Uani 1 1 d . . .
H3B H 1.1987 -0.2165 0.0772 0.048 Uiso 1 1 d R U .
C3 C 0.3418(6) -0.1100(5) 0.3849(5) 0.0319(14) Uani 1 1 d . . .
H3A H 0.3352 -0.1805 0.3788 0.038 Uiso 1 1 calc R U .
O4 O 1.1953(4) 0.4434(3) 0.6805(3) 0.0222(8) Uani 1 1 d . . .
O4W O 0.3682(4) 0.3205(3) 0.5762(3) 0.0370(11) Uani 1 1 d . . .
H4WA H 0.3118 0.3611 0.6071 0.044 Uiso 1 1 d R U .
H4WB H 0.3740 0.2762 0.6032 0.044 Uiso 1 1 d R U .
N4 N 0.6811(5) -0.0808(4) 0.3026(4) 0.0283(11) Uani 1 1 d . . .
H4A H 0.6909 -0.0125 0.3176 0.034 Uiso 1 1 d R U .
C4 C 0.4540(6) -0.0648(4) 0.3543(4) 0.0237(12) Uani 1 1 d . . .
O5 O 0.9927(3) 0.3528(3) 0.4836(3) 0.0152(7) Uani 1 1 d . . .
O5W O 1.4352(5) -0.4353(3) 0.1479(3) 0.0496(13) Uani 1 1 d . . .
H5WA H 1.4614 -0.4735 0.1777 0.060 Uiso 1 1 d R U .
H5WB H 1.4243 -0.3746 0.1976 0.060 Uiso 1 1 d R U .
C5 C 0.4567(5) 0.0391(4) 0.3613(4) 0.0220(12) Uani 1 1 d . . .
H5A H 0.5292 0.0692 0.3383 0.026 Uiso 1 1 calc R U .
O6 O 0.7841(4) 0.1540(3) 0.4102(3) 0.0252(9) Uani 1 1 d . . .
O6W O 1.2850(4) -0.5392(3) -0.0794(4) 0.0434(12) Uani 1 1 d . . .
H6WA H 1.2566 -0.5503 -0.1435 0.052 Uiso 1 1 d R U .
H6WB H 1.2212 -0.5178 -0.0426 0.052 Uiso 1 1 d R U .
C6 C 0.5659(6) -0.1285(4) 0.3147(4) 0.0248(13) Uani 1 1 d . . .
O7 O 0.8062(3) 0.3520(3) 0.5964(3) 0.0215(8) Uani 1 1 d . . .
C7 C 0.7935(6) -0.1381(5) 0.2647(5) 0.0337(15) Uani 1 1 d . . .
H7A H 0.7554 -0.2093 0.2040 0.040 Uiso 1 1 calc R U .
H7B H 0.8397 -0.1502 0.3220 0.040 Uiso 1 1 calc R U .
O7W O 1.1140(4) -0.3937(3) 0.0388(3) 0.0418(11) Uani 1 1 d . . .
H7WA H 1.0412 -0.3825 0.0106 0.050 Uiso 1 1 d R U .
H7WB H 1.1024 -0.3867 0.1011 0.050 Uiso 1 1 d R U .
O8 O 1.1977(4) 0.6492(3) 0.8493(3) 0.0329(10) Uani 1 1 d . . .
C8 C 0.8989(6) -0.0751(5) 0.2299(5) 0.0342(15) Uani 1 1 d . . .
H8A H 0.9483 -0.0092 0.2928 0.041 Uiso 1 1 calc R U .
H8B H 0.8514 -0.0529 0.1808 0.041 Uiso 1 1 calc R U .
O8W O 1.3181(6) -0.5157(4) 0.2683(4) 0.0659(16) Uani 1 1 d . . .
H8WA H 1.3078 -0.4577 0.3219 0.079 Uiso 1 1 d R U .
H8WB H 1.2932 -0.5718 0.2780 0.079 Uiso 1 1 d R U .
O9 O 1.0052(3) 0.5398(3) 0.6506(3) 0.0165(7) Uani 1 1 d . . .
C9 C 1.0020(6) -0.1446(5) 0.1744(5) 0.0368(15) Uani 1 1 d . . .
H9A H 1.0499 -0.1661 0.2240 0.044 Uiso 1 1 calc R U .
H9B H 0.9521 -0.2110 0.1123 0.044 Uiso 1 1 calc R U .
O9W O -0.0180(8) 0.1606(5) 0.1737(5) 0.100(2) Uani 1 1 d . . .
O10 O 1.0231(4) 0.2478(3) 0.6159(4) 0.0363(11) Uani 1 1 d . . .
C10 C 1.1061(7) -0.0850(5) 0.1380(6) 0.0433(17) Uani 1 1 d . . .
H10A H 1.0595 -0.0718 0.0815 0.052 Uiso 1 1 calc R U .
H10B H 1.1477 -0.0143 0.1982 0.052 Uiso 1 1 calc R U .
O10W O 1.9220(6) -0.3324(6) -0.1154(5) 0.111(3) Uani 1 1 d . . .
H0WA H 1.9469 -0.3897 -0.1602 0.134 Uiso 1 1 d R U .
H0WB H 1.9759 -0.2769 -0.1117 0.134 Uiso 1 1 d R U .
O11 O 1.4099(4) 0.6141(3) 0.7321(3) 0.0309(10) Uani 1 1 d . . .
C11 C 1.3361(7) -0.1030(5) 0.0878(5) 0.0289(14) Uani 1 1 d . . .
O12 O 1.3675(5) -0.0051(3) 0.1132(4) 0.0509(14) Uani 1 1 d . . .
C12 C 1.4416(6) -0.1741(4) 0.0490(4) 0.0230(12) Uani 1 1 d . . .
O13 O 0.5446(5) -0.2273(3) 0.2950(3) 0.0368(11) Uani 1 1 d . . .
C13 C 1.5604(7) -0.1335(5) 0.0210(5) 0.0335(14) Uani 1 1 d . . .
H13A H 1.5731 -0.0635 0.0253 0.040 Uiso 1 1 calc R U .
O14 O 0.9768(4) 0.4273(4) 0.7900(3) 0.0384(11) Uani 1 1 d . . .
C14 C 1.6594(6) -0.1979(5) -0.0131(5) 0.0305(14) Uani 1 1 d . . .
H14A H 1.7391 -0.1726 -0.0328 0.037 Uiso 1 1 calc R U .
C15 C 1.6368(6) -0.2998(5) -0.0172(5) 0.0276(13) Uani 1 1 d . . .
H15A H 1.7040 -0.3428 -0.0393 0.033 Uiso 1 1 calc R U .
C16 C 1.4290(6) -0.2784(4) 0.0407(4) 0.0235(12) Uani 1 1 d . . .
H16A H 1.3497 -0.3068 0.0584 0.028 Uiso 1 1 calc R U .

loop_
_atom_site_aniso_label
_atom_site_aniso_U_11
_atom_site_aniso_U_22
_atom_site_aniso_U_33
_atom_site_aniso_U_23
_atom_site_aniso_U_13
_atom_site_aniso_U_12
Te1 0.0101(2) 0.0133(2) 0.0178(3) 0.0102(2) 0.00274(19) 0.00161(18)
Mo1 0.0127(2) 0.0135(2) 0.0226(3) 0.0106(2) 0.00283(19) 0.00103(18)
Zn1 0.0191(3) 0.0199(3) 0.0252(4) 0.0107(3) 0.0060(3) 0.0057(3)
O1 0.0134(18) 0.029(2) 0.027(2) 0.0150(19) 0.0062(16) 0.0052(16)
O1W 0.023(2) 0.025(2) 0.053(3) 0.009(2) 0.008(2) 0.0069(18)
N1 0.018(2) 0.022(2) 0.028(3) 0.014(2) 0.004(2) 0.001(2)
C1 0.027(3) 0.030(3) 0.030(3) 0.018(3) 0.006(3) 0.005(3)
Mo2 0.0176(2) 0.0240(3) 0.0265(3) 0.0192(2) 0.0009(2) -0.0006(2)
Zn2 0.0316(5) 0.0191(5) 0.0304(6) 0.0101(4) 0.0070(4) 0.0049(4)
O2 0.0101(17) 0.0153(18) 0.022(2) 0.0098(16) 0.0027(15) 0.0016(14)
O2W 0.023(2) 0.020(2) 0.039(2) 0.0152(19) 0.0148(18) 0.0100(17)
N2 0.022(2) 0.021(3) 0.029(3) 0.012(2) 0.003(2) 0.003(2)
C2 0.033(3) 0.035(4) 0.039(4) 0.025(3) 0.006(3) -0.005(3)
Mo3 0.0155(2) 0.0205(3) 0.0198(3) 0.0117(2) 0.00092(19) 0.0001(2)
O3 0.023(2) 0.0150(19) 0.022(2) 0.0083(17) 0.0048(16) 0.0023(16)
O3W 0.034(2) 0.026(2) 0.023(2) 0.0078(19) 0.0067(18) -0.0027(19)
N3 0.034(3) 0.023(3) 0.056(4) 0.008(3) 0.009(3) 0.010(2)
C3 0.046(4) 0.019(3) 0.027(3) 0.013(3) -0.002(3) -0.006(3)
O4 0.0203(19) 0.024(2) 0.029(2) 0.0188(18) 0.0028(17) 0.0030(17)
O4W 0.057(3) 0.038(3) 0.031(2) 0.021(2) 0.021(2) 0.031(2)
N4 0.034(3) 0.018(3) 0.033(3) 0.010(2) 0.006(2) 0.011(2)
C4 0.030(3) 0.019(3) 0.022(3) 0.010(3) -0.001(2) 0.006(2)
O5 0.0139(17) 0.0122(17) 0.024(2) 0.0114(16) 0.0051(15) 0.0038(14)
O5W 0.081(4) 0.023(2) 0.039(3) 0.007(2) 0.020(3) 0.005(2)
C5 0.019(3) 0.023(3) 0.027(3) 0.016(3) 0.002(2) 0.000(2)
O6 0.025(2) 0.018(2) 0.037(2) 0.0157(19) 0.0075(18) 0.0071(17)
O6W 0.037(3) 0.044(3) 0.048(3) 0.020(2) -0.002(2) 0.013(2)
C6 0.036(3) 0.013(3) 0.020(3) 0.005(2) -0.006(3) 0.006(3)
O7 0.0167(18) 0.028(2) 0.024(2) 0.0167(18) 0.0048(16) 0.0016(16)
C7 0.038(4) 0.032(3) 0.036(4) 0.014(3) 0.010(3) 0.023(3)
O7W 0.038(3) 0.049(3) 0.043(3) 0.026(2) 0.012(2) 0.002(2)
O8 0.038(2) 0.040(3) 0.019(2) 0.013(2) 0.0049(19) 0.003(2)
C8 0.032(3) 0.021(3) 0.035(4) 0.000(3) -0.001(3) 0.009(3)
O8W 0.103(4) 0.074(4) 0.067(4) 0.054(3) 0.057(3) 0.057(3)
O9 0.0134(17) 0.0210(19) 0.0188(19) 0.0123(17) 0.0033(15) 0.0027(15)
C9 0.029(3) 0.031(4) 0.038(4) 0.003(3) 0.005(3) 0.011(3)
O9W 0.133(6) 0.104(5) 0.077(5) 0.038(4) 0.030(4) 0.069(5)
O10 0.028(2) 0.026(2) 0.061(3) 0.030(2) -0.003(2) -0.0016(19)
C10 0.040(4) 0.033(4) 0.053(5) 0.012(3) 0.006(3) 0.021(3)
O10W 0.074(5) 0.104(6) 0.107(6) -0.001(5) 0.049(4) 0.006(4)
O11 0.020(2) 0.033(2) 0.045(3) 0.025(2) 0.0002(19) -0.0016(18)
C11 0.044(4) 0.025(3) 0.020(3) 0.009(3) 0.009(3) 0.015(3)
O12 0.075(4) 0.024(3) 0.064(3) 0.021(2) 0.041(3) 0.018(2)
C12 0.030(3) 0.017(3) 0.019(3) 0.006(2) 0.002(2) 0.004(2)
O13 0.060(3) 0.015(2) 0.034(3) 0.0118(19) 0.001(2) 0.006(2)
C13 0.046(4) 0.028(3) 0.025(3) 0.013(3) 0.004(3) 0.003(3)
O14 0.027(2) 0.059(3) 0.034(3) 0.030(2) 0.001(2) -0.005(2)
C14 0.027(3) 0.037(4) 0.032(4) 0.020(3) 0.011(3) 0.001(3)
C15 0.026(3) 0.029(3) 0.027(3) 0.012(3) 0.005(3) 0.008(3)
C16 0.025(3) 0.019(3) 0.026(3) 0.011(3) 0.003(2) -0.001(2)

loop_
_atom_type_symbol
_atom_type_description
_atom_type_scat_dispersion_real
_atom_type_scat_dispersion_imag
_atom_type_scat_source
C C 0.0033 0.0016 'International Tables Vol C Tables 4.2.6.8 and 6.1.1.4'
H H 0.0000 0.0000 'International Tables Vol C Tables 4.2.6.8 and 6.1.1.4'
Mo Mo -1.6832 0.6857 'International Tables Vol C Tables 4.2.6.8 and 6.1.1.4'
N N 0.0061 0.0033 'International Tables Vol C Tables 4.2.6.8 and 6.1.1.4'
O O 0.0106 0.0060 'International Tables Vol C Tables 4.2.6.8 and 6.1.1.4'
Te Te -0.5308 1.6751 'International Tables Vol C Tables 4.2.6.8 and 6.1.1.4'
Zn Zn 0.2839 1.4301 'International Tables Vol C Tables 4.2.6.8 and 6.1.1.4'

loop_
_geom_angle_atom_site_label_1
_geom_angle_atom_site_label_2
_geom_angle_atom_site_label_3
_geom_angle
_geom_angle_site_symmetry_1
_geom_angle_site_symmetry_3
O9 Te1 O9 180.0 2_766 .
O9 Te1 O2 94.93(14) 2_766 2_766
O9 Te1 O2 85.07(14) . 2_766
O9 Te1 O2 85.07(14) 2_766 .
O9 Te1 O2 94.93(14) . .
O2 Te1 O2 180.0 2_766 .
O9 Te1 O5 95.33(14) 2_766 .
O9 Te1 O5 84.67(14) . .
O2 Te1 O5 94.33(13) 2_766 .
O2 Te1 O5 85.67(13) . .
O9 Te1 O5 84.67(14) 2_766 2_766
O9 Te1 O5 95.33(14) . 2_766
O2 Te1 O5 85.67(13) 2_766 2_766
O2 Te1 O5 94.33(13) . 2_766
O5 Te1 O5 180.0 . 2_766
O6 Mo1 O1 105.82(17) . .
O6 Mo1 O3 95.53(16) . .
O1 Mo1 O3 100.75(16) . .
O6 Mo1 O7 100.71(17) . .
O1 Mo1 O7 95.79(16) . .
O3 Mo1 O7 152.69(14) . .
O6 Mo1 O5 94.08(15) . .
O1 Mo1 O5 159.21(15) . .
O3 Mo1 O5 82.88(13) . .
O7 Mo1 O5 74.24(13) . .
O6 Mo1 O2 162.02(15) . .
O1 Mo1 O2 90.57(14) . .
O3 Mo1 O2 73.75(13) . .
O7 Mo1 O2 84.56(13) . .
O5 Mo1 O2 70.63(11) . .
O1W Zn1 O4W 96.35(17) . .
O1W Zn1 O3W 87.78(16) . .
O4W Zn1 O3W 174.07(16) . .
O1W Zn1 O2W 92.44(15) . .
O4W Zn1 O2W 86.78(14) . .
O3W Zn1 O2W 88.80(15) . .
O1W Zn1 O1 172.18(15) . .
O4W Zn1 O1 91.33(15) . .
O3W Zn1 O1 84.68(14) . .
O2W Zn1 O1 89.48(14) . .
O1W Zn1 N1 89.75(16) . .
O4W Zn1 N1 89.33(16) . .
O3W Zn1 N1 94.96(16) . .
O2W Zn1 N1 175.72(16) . .
O1 Zn1 N1 88.83(15) . .
Mo1 O1 Zn1 173.3(2) . .
Zn1 O1W H1WA 144.4 . .
Zn1 O1W H1WB 101.0 . .
H1WA O1W H1WB 107.7 . .
C5 N1 C1 118.9(5) . .
C5 N1 Zn1 121.9(3) . .
C1 N1 Zn1 119.2(4) . .
N1 C1 C2 122.4(5) . .
N1 C1 H1A 118.8 . .
C2 C1 H1A 118.8 . .
O10 Mo2 O14 106.9(2) . .
O10 Mo2 O7 99.56(17) . .
O14 Mo2 O7 96.53(17) . .
O10 Mo2 O4 96.17(17) . .
O14 Mo2 O4 99.37(17) . .
O7 Mo2 O4 153.29(14) . .
O10 Mo2 O9 156.09(17) . .
O14 Mo2 O9 96.25(17) . .
O7 Mo2 O9 83.23(13) . .
O4 Mo2 O9 73.84(13) . .
O10 Mo2 O5 88.44(17) . .
O14 Mo2 O5 162.87(17) . .
O7 Mo2 O5 72.93(13) . .
O4 Mo2 O5 86.13(13) . .
O9 Mo2 O5 69.55(12) . .
O5W Zn2 O5W 180.0 . 2_845
O5W Zn2 N2 88.07(17) . .
O5W Zn2 N2 91.93(17) 2_845 .
O5W Zn2 N2 91.93(17) . 2_845
O5W Zn2 N2 88.07(17) 2_845 2_845
N2 Zn2 N2 180.0(2) . 2_845
O5W Zn2 O6W 90.61(18) . 2_845
O5W Zn2 O6W 89.39(18) 2_845 2_845
N2 Zn2 O6W 89.06(16) . 2_845
N2 Zn2 O6W 90.94(16) 2_845 2_845
O5W Zn2 O6W 89.39(18) . .
O5W Zn2 O6W 90.61(18) 2_845 .
N2 Zn2 O6W 90.94(16) . .
N2 Zn2 O6W 89.06(16) 2_845 .
O6W Zn2 O6W 180.0 2_845 .
Te1 O2 Mo1 101.23(13) . .
Te1 O2 Mo3 101.85(14) . 2_766
Mo1 O2 Mo3 91.10(12) . 2_766
Zn1 O2W H2WA 125.1 . .
Zn1 O2W H2WB 137.3 . .
H2WA O2W H2WB 97.6 . .
C15 N2 C16 117.8(5) . .
C15 N2 Zn2 120.8(4) . .
C16 N2 Zn2 121.4(4) . .
C3 C2 C1 118.4(5) . .
C3 C2 H2A 120.8 . .
C1 C2 H2A 120.8 . .
O8 Mo3 O11 106.62(19) . .
O8 Mo3 O3 98.25(17) . 2_766
O11 Mo3 O3 99.27(16) . 2_766
O8 Mo3 O4 98.87(17) . .
O11 Mo3 O4 96.41(16) . .
O3 Mo3 O4 152.37(15) 2_766 .
O8 Mo3 O9 91.20(16) . .
O11 Mo3 O9 160.89(16) . .
O3 Mo3 O9 84.58(13) 2_766 .
O4 Mo3 O9 73.55(13) . .
O8 Mo3 O2 159.07(16) . 2_766
O11 Mo3 O2 93.76(16) . 2_766
O3 Mo3 O2 73.23(13) 2_766 2_766
O4 Mo3 O2 83.20(13) . 2_766
O9 Mo3 O2 69.28(11) . 2_766
Mo1 O3 Mo3 117.52(17) . 2_766
Zn1 O3W H3WA 116.2 . .
Zn1 O3W H3WB 129.6 . .
H3WA O3W H3WB 107.7 . .
C11 N3 C10 123.7(5) . .
C11 N3 H3B 118.1 . .
C10 N3 H3B 118.1 . .
C2 C3 C4 119.9(5) . .
C2 C3 H3A 120.0 . .
C4 C3 H3A 120.0 . .
Mo2 O4 Mo3 115.07(17) . .
Zn1 O4W H4WA 121.2 . .
Zn1 O4W H4WB 117.1 . .
H4WA O4W H4WB 107.7 . .
C6 N4 C7 122.7(5) . .
C6 N4 H4A 118.6 . .
C7 N4 H4A 118.7 . .
C5 C4 C3 117.8(5) . .
C5 C4 C6 122.4(5) . .
C3 C4 C6 119.8(5) . .
Te1 O5 Mo1 102.47(13) . .
Te1 O5 Mo2 102.07(14) . .
Mo1 O5 Mo2 92.53(12) . .
Zn2 O5W H5WA 104.3 . .
Zn2 O5W H5WB 141.4 . .
H5WA O5W H5WB 107.7 . .
N1 C5 C4 122.5(5) . .
N1 C5 H5A 118.8 . .
C4 C5 H5A 118.8 . .
Zn2 O6W H6WA 126.9 . .
Zn2 O6W H6WB 120.6 . .
H6WA O6W H6WB 107.7 . .
O13 C6 N4 122.1(5) . .
O13 C6 C4 117.9(5) . .
N4 C6 C4 120.0(5) . .
Mo1 O7 Mo2 116.05(18) . .
N4 C7 C8 112.5(5) . .
N4 C7 H7A 109.1 . .
C8 C7 H7A 109.1 . .
N4 C7 H7B 109.1 . .
C8 C7 H7B 109.1 . .
H7A C7 H7B 107.8 . .
H7WA O7W H7WB 107.7 . .
C7 C8 C9 111.0(5) . .
C7 C8 H8A 109.4 . .
C9 C8 H8A 109.4 . .
C7 C8 H8B 109.4 . .
C9 C8 H8B 109.4 . .
H8A C8 H8B 108.0 . .
H8WA O8W H8WB 110.5 . .
Te1 O9 Mo2 103.71(15) . .
Te1 O9 Mo3 103.68(14) . .
Mo2 O9 Mo3 93.47(12) . .
C10 C9 C8 112.2(5) . .
C10 C9 H9A 109.2 . .
C8 C9 H9A 109.2 . .
C10 C9 H9B 109.2 . .
C8 C9 H9B 109.2 . .
H9A C9 H9B 107.9 . .
N3 C10 C9 111.9(5) . .
N3 C10 H10A 109.2 . .
C9 C10 H10A 109.2 . .
N3 C10 H10B 109.2 . .
C9 C10 H10B 109.2 . .
H10A C10 H10B 107.9 . .
H0WA O10W H0WB 107.7 . .
O12 C11 N3 122.2(6) . .
O12 C11 C12 118.9(6) . .
N3 C11 C12 118.9(5) . .
C16 C12 C13 117.4(5) . .
C16 C12 C11 123.4(5) . .
C13 C12 C11 119.2(5) . .
C14 C13 C12 119.5(5) . .
C14 C13 H13A 120.2 . .
C12 C13 H13A 120.2 . .
C15 C14 C13 118.1(5) . .
C15 C14 H14A 120.9 . .
C13 C14 H14A 120.9 . .
N2 C15 C14 123.7(5) . .
N2 C15 H15A 118.1 . .
C14 C15 H15A 118.1 . .
N2 C16 C12 123.4(5) . .
N2 C16 H16A 118.3 . .
C12 C16 H16A 118.3 . .

loop_
_geom_bond_atom_site_label_1
_geom_bond_atom_site_label_2
_geom_bond_distance
_geom_bond_site_symmetry_2
Te1 O9 1.917(3) 2_766
Te1 O9 1.917(3) .
Te1 O2 1.923(3) 2_766
Te1 O2 1.923(3) .
Te1 O5 1.929(3) .
Te1 O5 1.929(3) 2_766
Mo1 O6 1.700(3) .
Mo1 O1 1.717(3) .
Mo1 O3 1.915(4) .
Mo1 O7 1.922(4) .
Mo1 O5 2.245(3) .
Mo1 O2 2.285(3) .
Zn1 O1W 2.060(4) .
Zn1 O4W 2.070(4) .
Zn1 O3W 2.083(4) .
Zn1 O2W 2.084(4) .
Zn1 O1 2.143(3) .
Zn1 N1 2.150(4) .
O1W H1WA 0.8500 .
O1W H1WB 0.8500 .
N1 C5 1.334(6) .
N1 C1 1.340(7) .
C1 C2 1.381(7) .
C1 H1A 0.9300 .
Mo2 O10 1.695(4) .
Mo2 O14 1.710(4) .
Mo2 O7 1.940(3) .
Mo2 O4 1.945(4) .
Mo2 O9 2.253(3) .
Mo2 O5 2.288(3) .
Zn2 O5W 2.059(4) .
Zn2 O5W 2.059(4) 2_845
Zn2 N2 2.122(4) .
Zn2 N2 2.122(4) 2_845
Zn2 O6W 2.179(4) 2_845
Zn2 O6W 2.179(4) .
O2 Mo3 2.306(3) 2_766
O2W H2WA 0.8500 .
O2W H2WB 0.8500 .
N2 C15 1.325(7) .
N2 C16 1.335(7) .
C2 C3 1.377(8) .
C2 H2A 0.9300 .
Mo3 O8 1.704(4) .
Mo3 O11 1.708(4) .
Mo3 O3 1.918(3) 2_766
Mo3 O4 1.952(4) .
Mo3 O9 2.261(3) .
Mo3 O2 2.306(3) 2_766
O3 Mo3 1.918(3) 2_766
O3W H3WA 0.8500 .
O3W H3WB 0.8500 .
N3 C11 1.308(8) .
N3 C10 1.464(7) .
N3 H3B 0.8602 .
C3 C4 1.390(8) .
C3 H3A 0.9300 .
O4W H4WA 0.8500 .
O4W H4WB 0.8499 .
N4 C6 1.299(7) .
N4 C7 1.449(7) .
N4 H4A 0.8597 .
C4 C5 1.387(7) .
C4 C6 1.495(7) .
O5W H5WA 0.8500 .
O5W H5WB 0.8500 .
C5 H5A 0.9300 .
O6W H6WA 0.8500 .
O6W H6WB 0.8500 .
C6 O13 1.248(6) .
C7 C8 1.514(8) .
C7 H7A 0.9700 .
C7 H7B 0.9700 .
O7W H7WA 0.8500 .
O7W H7WB 0.8499 .
C8 C9 1.517(8) .
C8 H8A 0.9700 .
C8 H8B 0.9700 .
O8W H8WA 0.8500 .
O8W H8WB 0.8501 .
C9 C10 1.491(9) .
C9 H9A 0.9700 .
C9 H9B 0.9700 .
C10 H10A 0.9700 .
C10 H10B 0.9700 .
O10W H0WA 0.8500 .
O10W H0WB 0.8499 .
C11 O12 1.223(7) .
C11 C12 1.497(7) .
C12 C16 1.378(7) .
C12 C13 1.392(8) .
C13 C14 1.381(8) .
C13 H13A 0.9300 .
C14 C15 1.367(8) .
C14 H14A 0.9300 .
C15 H15A 0.9300 .
C16 H16A 0.9300 .

loop_
_geom_torsion_atom_site_label_1
_geom_torsion_atom_site_label_2
_geom_torsion_atom_site_label_3
_geom_torsion_atom_site_label_4
_geom_torsion
C5 N1 C1 C2 -1.3(9)
Zn1 N1 C1 C2 178.6(4)
N1 C1 C2 C3 1.4(9)
C1 C2 C3 C4 0.4(9)
C2 C3 C4 C5 -2.3(8)
C2 C3 C4 C6 178.2(5)
C1 N1 C5 C4 -0.8(8)
Zn1 N1 C5 C4 179.3(4)
C3 C4 C5 N1 2.6(8)
C6 C4 C5 N1 -178.0(5)
C7 N4 C6 O13 0.5(9)
C7 N4 C6 C4 179.9(5)
C5 C4 C6 O13 -168.9(5)
C3 C4 C6 O13 10.5(8)
C5 C4 C6 N4 11.7(8)
C3 C4 C6 N4 -168.9(5)
C6 N4 C7 C8 165.1(5)
N4 C7 C8 C9 -171.0(5)
C7 C8 C9 C10 179.3(5)
C11 N3 C10 C9 -160.7(6)
C8 C9 C10 N3 172.8(5)
C10 N3 C11 O12 -0.1(10)
C10 N3 C11 C12 177.5(5)
O12 C11 C12 C16 165.6(6)
N3 C11 C12 C16 -12.1(9)
O12 C11 C12 C13 -13.4(8)
N3 C11 C12 C13 168.9(6)
C16 C12 C13 C14 -0.1(8)
C11 C12 C13 C14 178.9(5)
C12 C13 C14 C15 -0.6(9)
C16 N2 C15 C14 -0.4(9)
Zn2 N2 C15 C14 -179.7(4)
C13 C14 C15 N2 0.9(9)
C15 N2 C16 C12 -0.3(8)
Zn2 N2 C16 C12 178.9(4)
C13 C12 C16 N2 0.6(8)
C11 C12 C16 N2 -178.4(5)
